data_4029305
loop_
_publ_author_name
'Hua, Guoxiong'
'Du, Junyi'
'Slawin, Alexandra M. Z.'
'Woollins, J. Derek'

_publ_section_title
;
 2,4-Diaryl-1,3-Chalcogen Azoles Bearing Pentafluorosulfanyl SF5 Groups: A
 Synthetic and Structural Study.
;
_journal_issue 9
_journal_name_full 'The Journal of organic chemistry'
_journal_page_first 3876
_journal_page_last 3886
_journal_paper_doi 10.1021/jo500316v
_journal_volume 79
_journal_year 2014
_chemical_formula_moiety 'C16 H12 F5 N O S Se'
_chemical_formula_sum 'C16 H12 F5 N O S Se'
_chemical_formula_weight 440.29
_space_group_IT_number 15
_symmetry_cell_setting monoclinic
_symmetry_Int_Tables_number 15
_symmetry_space_group_name_Hall '-C 2yc'
_symmetry_space_group_name_H-M 'C 1 2/c 1'
_atom_sites_solution_hydrogens geom
_atom_sites_solution_primary direct
_atom_sites_solution_secondary difmap
_cell_angle_alpha 90.0000
_cell_angle_beta 107.028(14)
_cell_angle_gamma 90.0000
_cell_formula_units_Z 8
_cell_length_a 35.77(5)
_cell_length_b 6.207(8)
_cell_length_c 15.93(3)
_cell_measurement_reflns_used 3657
_cell_measurement_temperature 125
_cell_measurement_theta_max 32.03
_cell_measurement_theta_min 1.19
_cell_volume 3382(9)
_computing_cell_refinement 'CrystalClear-SM Expert 2.0 r6'
_computing_data_collection 'CrystalClear-SM Expert 2.0 r6 (Rigaku, 2010)'
_computing_data_reduction 'CrystalClear-SM Expert 2.0 r6'
_computing_molecular_graphics 'CrystalStructure 4.0'
_computing_publication_material 'CrystalStructure 4.0 (Rigaku, 2010)'
_computing_structure_refinement 'SHELXL97 (Sheldrick, 2008)'
_computing_structure_solution 'SIR2004 (Burla, et al., 2005)'
_diffrn_ambient_temperature 125
_diffrn_detector_area_resol_mean 13.653
_diffrn_measured_fraction_theta_full 0.999
_diffrn_measured_fraction_theta_max 0.951
_diffrn_measurement_device_type 'Rigaku SCX mini'
_diffrn_measurement_method \w
_diffrn_radiation_type 'Mo K\a'
_diffrn_radiation_wavelength 0.71075
_diffrn_reflns_av_R_equivalents 0.0717
_diffrn_reflns_limit_h_max 53
_diffrn_reflns_limit_h_min -50
_diffrn_reflns_limit_k_max 8
_diffrn_reflns_limit_k_min -8
_diffrn_reflns_limit_l_max 22
_diffrn_reflns_limit_l_min -22
_diffrn_reflns_number 20519
_diffrn_reflns_theta_full 25.00
_diffrn_reflns_theta_max 32.10
_diffrn_standards_number 0
_exptl_absorpt_coefficient_mu 2.400
_exptl_absorpt_correction_T_max 0.845
_exptl_absorpt_correction_T_min 0.658
_exptl_absorpt_correction_type multi-scan
_exptl_absorpt_process_details 'REQAB (Rigaku, 1998)'
_exptl_crystal_colour colorless
_exptl_crystal_density_diffrn 1.730
_exptl_crystal_density_method 'not measured'
_exptl_crystal_description platelet
_exptl_crystal_F_000 1744.00
_exptl_crystal_size_max 0.500
_exptl_crystal_size_mid 0.370
_exptl_crystal_size_min 0.070
_refine_diff_density_max 1.210
_refine_diff_density_min -1.010
_refine_ls_extinction_method none
_refine_ls_goodness_of_fit_ref 1.035
_refine_ls_hydrogen_treatment constr
_refine_ls_number_parameters 226
_refine_ls_number_reflns 5631
_refine_ls_number_restraints 0
_refine_ls_R_factor_gt 0.0714
_refine_ls_shift/su_max 0.002
_refine_ls_structure_factor_coef Fsqd
_refine_ls_weighting_details 'w = 1/[\s^2^(Fo^2^)+(0.1202P)^2^+0.0000P] where P=(Fo^2^+2Fc^2^)/3'
_refine_ls_weighting_scheme calc
_refine_ls_wR_factor_ref 0.2290
_reflns_number_gt 3175
_reflns_number_total 5631
_reflns_threshold_expression F^2^>2.0\s(F^2^)
_cod_data_source_file jo500316v_si_003.cif
_cod_data_source_block HW74-1-Ac
_cod_depositor_comments 'Adding full bibliography for 4029302--4029308.cif.'
_cod_original_cell_volume 3381(8)
_cod_database_code 4029305

loop_
_symmetry_equiv_pos_site_id
_symmetry_equiv_pos_as_xyz
1 +X,+Y,+Z
2 -X,+Y,1/2-Z
3 -X,-Y,-Z
4 +X,-Y,1/2+Z
5 1/2+X,1/2+Y,+Z
6 1/2-X,1/2+Y,1/2-Z
7 1/2-X,1/2-Y,-Z
8 1/2+X,1/2-Y,1/2+Z

loop_
_atom_site_label
_atom_site_type_symbol
_atom_site_fract_x
_atom_site_fract_y
_atom_site_fract_z
_atom_site_U_iso_or_equiv
_atom_site_adp_type
_atom_site_occupancy
_atom_site_symmetry_multiplicity
_atom_site_calc_flag
_atom_site_refinement_flags
Se3 Se 0.772136(14) 0.16461(7) 0.19032(3) 0.05001(19) Uani 1.0 8 d .
S1 S 0.95077(3) -0.4547(3) 0.34439(8) 0.0558(4) Uani 1.0 8 d .
F1 F 0.93640(10) -0.6955(5) 0.3461(3) 0.0790(11) Uani 1.0 8 d .
F2 F 0.95771(9) -0.4990(7) 0.2516(2) 0.0750(10) Uani 1.0 8 d .
F3 F 0.96852(9) -0.2194(6) 0.3463(3) 0.0782(10) Uani 1.0 8 d .
F4 F 0.94701(10) -0.4193(7) 0.44056(19) 0.0782(10) Uani 1.0 8 d .
F5 F 0.99396(9) -0.5392(7) 0.3884(3) 0.0861(11) Uani 1.0 8 d .
O1 O 0.58990(10) -0.6048(7) -0.1014(3) 0.0671(10) Uani 1.0 8 d .
N1 N 0.75802(10) -0.2446(6) 0.1274(2) 0.0384(7) Uani 1.0 8 d .
C2 C 0.78638(13) -0.1257(7) 0.1758(3) 0.0400(9) Uani 1.0 8 d .
C4 C 0.72324(15) 0.0828(8) 0.1242(3) 0.0512(11) Uani 1.0 8 d .
C5 C 0.72270(13) -0.1319(7) 0.0996(3) 0.0394(9) Uani 1.0 8 d .
C6 C 0.82620(12) -0.2046(7) 0.2170(3) 0.0379(9) Uani 1.0 8 d .
C7 C 0.83973(13) -0.3909(7) 0.1858(3) 0.0415(9) Uani 1.0 8 d .
C8 C 0.87728(13) -0.4683(7) 0.2235(3) 0.0436(9) Uani 1.0 8 d .
C9 C 0.90137(13) -0.3573(7) 0.2941(3) 0.0461(10) Uani 1.0 8 d .
C10 C 0.88936(14) -0.1719(7) 0.3282(4) 0.0483(11) Uani 1.0 8 d .
C11 C 0.85163(14) -0.0944(8) 0.2888(3) 0.0492(10) Uani 1.0 8 d .
C12 C 0.68706(12) -0.2501(7) 0.0477(3) 0.0396(9) Uani 1.0 8 d .
C13 C 0.69063(12) -0.4508(7) 0.0092(3) 0.0412(9) Uani 1.0 8 d .
C14 C 0.65788(13) -0.5643(8) -0.0386(3) 0.0459(10) Uani 1.0 8 d .
C15 C 0.62043(14) -0.4790(8) -0.0508(3) 0.0510(11) Uani 1.0 8 d .
C16 C 0.61650(14) -0.2811(9) -0.0127(4) 0.0538(12) Uani 1.0 8 d .
C17 C 0.64951(14) -0.1707(7) 0.0358(4) 0.0478(10) Uani 1.0 8 d .
C18 C 0.55229(17) -0.5215(10) -0.1167(5) 0.0723(16) Uani 1.0 8 d .
H4 H 0.7011 0.1752 0.1088 0.0614 Uiso 1.0 8 calc R
H7 H 0.8228 -0.4662 0.1375 0.0498 Uiso 1.0 8 calc R
H8 H 0.8862 -0.5942 0.2015 0.0523 Uiso 1.0 8 calc R
H10 H 0.9064 -0.0998 0.3772 0.0579 Uiso 1.0 8 calc R
H11 H 0.8430 0.0332 0.3104 0.0590 Uiso 1.0 8 calc R
H13 H 0.7159 -0.5093 0.0161 0.0495 Uiso 1.0 8 calc R
H14 H 0.6609 -0.7004 -0.0632 0.0551 Uiso 1.0 8 calc R
H16 H 0.5913 -0.2220 -0.0200 0.0646 Uiso 1.0 8 calc R
H17 H 0.6464 -0.0366 0.0617 0.0574 Uiso 1.0 8 calc R
H18A H 0.5335 -0.6158 -0.1575 0.0868 Uiso 1.0 8 calc R
H18B H 0.5511 -0.3771 -0.1422 0.0868 Uiso 1.0 8 calc R
H18C H 0.5458 -0.5130 -0.0611 0.0868 Uiso 1.0 8 calc R

loop_
_atom_site_aniso_label
_atom_site_aniso_U_11
_atom_site_aniso_U_22
_atom_site_aniso_U_33
_atom_site_aniso_U_12
_atom_site_aniso_U_13
_atom_site_aniso_U_23
Se3 0.0569(4) 0.0394(3) 0.0563(4) 0.00067(18) 0.0206(3) -0.00930(18)
S1 0.0407(6) 0.0632(8) 0.0591(7) -0.0015(6) 0.0076(5) 0.0013(6)
F1 0.059(2) 0.0568(19) 0.109(3) 0.0045(14) 0.0059(19) 0.0128(17)
F2 0.0469(17) 0.112(3) 0.0668(19) 0.0157(17) 0.0174(14) -0.0056(18)
F3 0.0472(18) 0.075(2) 0.105(3) -0.0168(16) 0.0105(17) -0.001(2)
F4 0.065(2) 0.112(3) 0.0486(17) 0.0092(19) 0.0029(15) 0.0066(17)
F5 0.0463(18) 0.103(3) 0.095(3) 0.0177(18) -0.0027(17) 0.002(2)
O1 0.0432(19) 0.073(3) 0.079(3) -0.0066(18) 0.0086(18) -0.001(2)
N1 0.0426(19) 0.0355(16) 0.0402(17) 0.0012(14) 0.0170(14) -0.0001(14)
C2 0.046(3) 0.039(2) 0.040(2) 0.0031(17) 0.0212(18) -0.0010(16)
C4 0.061(3) 0.048(3) 0.051(3) 0.022(3) 0.027(3) 0.009(2)
C5 0.046(3) 0.0375(19) 0.040(2) 0.0061(16) 0.0202(18) 0.0064(15)
C6 0.040(2) 0.0381(19) 0.037(2) -0.0038(16) 0.0145(17) -0.0002(15)
C7 0.044(3) 0.0371(19) 0.044(2) -0.0040(17) 0.0137(18) -0.0043(17)
C8 0.041(3) 0.038(2) 0.050(3) 0.0011(17) 0.0110(18) 0.0003(17)
C9 0.038(3) 0.050(3) 0.055(3) -0.0043(18) 0.0191(19) 0.0017(19)
C10 0.043(3) 0.048(3) 0.051(3) -0.0121(18) 0.010(2) -0.0116(18)
C11 0.052(3) 0.044(3) 0.051(3) -0.005(2) 0.016(2) -0.015(2)
C12 0.040(3) 0.042(2) 0.038(2) 0.0035(17) 0.0146(16) 0.0075(17)
C13 0.036(2) 0.048(3) 0.042(2) 0.0057(17) 0.0149(17) 0.0067(17)
C14 0.042(3) 0.048(3) 0.048(3) 0.0016(19) 0.0144(19) 0.0006(19)
C15 0.046(3) 0.053(3) 0.055(3) 0.000(2) 0.017(2) 0.006(2)
C16 0.040(3) 0.064(3) 0.061(3) 0.013(3) 0.022(2) 0.014(3)
C17 0.046(3) 0.048(3) 0.054(3) 0.0111(19) 0.023(2) 0.0019(19)
C18 0.062(4) 0.065(4) 0.084(4) 0.014(3) 0.012(3) 0.014(3)

loop_
_atom_type_symbol
_atom_type_description
_atom_type_scat_dispersion_real
_atom_type_scat_dispersion_imag
_atom_type_scat_source
C C 0.0033 0.0016
;
International Tables for Crystallography
(1992, Vol. C, Tables 4.2.6.8 and 6.1.1.4)
;
H H 0.0000 0.0000
;
International Tables for Crystallography
(1992, Vol. C, Table 6.1.1.4)
;
F F 0.0171 0.0103
;
International Tables for Crystallography
(1992, Vol. C, Tables 4.2.6.8 and 6.1.1.4)
;
N N 0.0061 0.0033
;
International Tables for Crystallography
(1992, Vol. C, Tables 4.2.6.8 and 6.1.1.4)
;
O O 0.0106 0.0060
;
International Tables for Crystallography
(1992, Vol. C, Tables 4.2.6.8 and 6.1.1.4)
;
S S 0.1246 0.1234
;
International Tables for Crystallography
(1992, Vol. C, Tables 4.2.6.8 and 6.1.1.4)
;
Se Se -0.0929 2.2259
;
International Tables for Crystallography
(1992, Vol. C, Tables 4.2.6.8 and 6.1.1.4)
;

loop_
_geom_angle_atom_site_label_1
_geom_angle_atom_site_label_2
_geom_angle_atom_site_label_3
_geom_angle
_geom_angle_publ_flag
C2 Se3 C4 85.0(2) yes
F1 S1 F2 89.6(3) yes
F1 S1 F3 175.59(18) yes
F1 S1 F4 89.7(3) yes
F1 S1 F5 87.7(2) yes
F1 S1 C9 92.5(2) yes
F2 S1 F3 90.3(3) yes
F2 S1 F4 175.55(19) yes
F2 S1 F5 87.5(2) yes
F2 S1 C9 92.5(3) yes
F3 S1 F4 90.1(3) yes
F3 S1 F5 87.9(2) yes
F3 S1 C9 92.0(2) yes
F4 S1 F5 88.1(2) yes
F4 S1 C9 91.9(3) yes
F5 S1 C9 179.8(3) yes
C15 O1 C18 116.5(5) yes
C2 N1 C5 112.2(4) yes
Se3 C2 N1 114.6(4) yes
Se3 C2 C6 121.4(3) yes
N1 C2 C6 124.0(4) yes
Se3 C4 C5 111.2(4) yes
N1 C5 C4 117.0(4) yes
N1 C5 C12 118.4(4) yes
C4 C5 C12 124.6(4) yes
C2 C6 C7 120.5(4) yes
C2 C6 C11 120.8(4) yes
C7 C6 C11 118.7(4) yes
C6 C7 C8 121.6(4) yes
C7 C8 C9 118.3(5) yes
S1 C9 C8 119.1(4) yes
S1 C9 C10 118.3(4) yes
C8 C9 C10 122.6(4) yes
C9 C10 C11 118.5(4) yes
C6 C11 C10 120.4(5) yes
C5 C12 C13 120.2(4) yes
C5 C12 C17 122.4(4) yes
C13 C12 C17 117.4(4) yes
C12 C13 C14 121.2(4) yes
C13 C14 C15 120.2(5) yes
O1 C15 C14 115.1(5) yes
O1 C15 C16 125.7(5) yes
C14 C15 C16 119.1(4) yes
C15 C16 C17 120.0(5) yes
C12 C17 C16 122.1(5) yes

loop_
_geom_bond_atom_site_label_1
_geom_bond_atom_site_label_2
_geom_bond_distance
_geom_bond_publ_flag
Se3 C2 1.905(5) yes
Se3 C4 1.829(5) yes
S1 F1 1.583(4) yes
S1 F2 1.592(5) yes
S1 F3 1.589(5) yes
S1 F4 1.591(4) yes
S1 F5 1.587(4) yes
S1 C9 1.817(5) yes
O1 C15 1.391(6) yes
O1 C18 1.395(8) yes
N1 C2 1.308(5) yes
N1 C5 1.398(6) yes
C2 C6 1.467(6) yes
C4 C5 1.388(7) yes
C5 C12 1.493(6) yes
C6 C7 1.400(7) yes
C6 C11 1.411(6) yes
C7 C8 1.387(7) yes
C8 C9 1.383(6) yes
C9 C10 1.393(7) yes
C10 C11 1.397(7) yes
C12 C13 1.411(7) yes
C12 C17 1.391(7) yes
C13 C14 1.388(6) yes
C14 C15 1.400(7) yes
C15 C16 1.395(8) yes
C16 C17 1.388(7) yes
